data_7101782
loop_
_publ_author_name
'Douvris, Christos'
'Stoyanov, Evgenii S'
'Tham, Fook S'
'Reed, Christopher A'

_publ_section_title
;
 Isolating fluorinated carbocations.
;
_journal_issue 11
_journal_name_full 'Chemical communications (Cambridge, England)'
_journal_page_first 1145
_journal_page_last 1147
_journal_paper_doi 10.1039/b617606b
_journal_year 2007
_chemical_formula_sum 'C21 H12 B11 Cl11 F6'
_chemical_formula_weight 887.17
_chemical_name_systematic
;

?

;
_space_group_IT_number 19
_symmetry_cell_setting orthorhombic
_symmetry_space_group_name_Hall 'P 2ac 2ab'
_symmetry_space_group_name_H-M 'P 21 21 21'
_atom_sites_solution_hydrogens geom
_atom_sites_solution_primary direct
_atom_sites_solution_secondary difmap
_audit_creation_method SHELXL-97
_cell_angle_alpha 90.00
_cell_angle_beta 90.00
_cell_angle_gamma 90.00
_cell_formula_units_Z 4
_cell_length_a 12.0604(4)
_cell_length_b 14.3581(5)
_cell_length_c 20.1013(7)
_cell_measurement_reflns_used 8297
_cell_measurement_temperature 100(2)
_cell_measurement_theta_max 26.46
_cell_measurement_theta_min 2.21
_cell_volume 3480.8(2)
_computing_cell_refinement 'Bruker SMART'
_computing_data_collection 'Bruker SMART'
_computing_data_reduction 'Bruker SAINT'
_computing_molecular_graphics 'Bruker SHELXTL'
_computing_publication_material 'Bruker SHELXTL'
_computing_structure_refinement 'SHELXL-97 (Sheldrick, 1997)'
_computing_structure_solution 'SHELXS-97 (Sheldrick, 1990)'
_diffrn_ambient_temperature 100(2)
_diffrn_measured_fraction_theta_full 1.000
_diffrn_measured_fraction_theta_max 1.000
_diffrn_measurement_device_type 'CCD area detector'
_diffrn_measurement_method 'phi and omega scans'
_diffrn_radiation_monochromator graphite
_diffrn_radiation_source 'Normal-focus sealed tube'
_diffrn_radiation_type MoK\a
_diffrn_radiation_wavelength 0.71073
_diffrn_reflns_av_R_equivalents 0.0707
_diffrn_reflns_av_sigmaI/netI 0.0557
_diffrn_reflns_limit_h_max 17
_diffrn_reflns_limit_h_min -17
_diffrn_reflns_limit_k_max 20
_diffrn_reflns_limit_k_min -20
_diffrn_reflns_limit_l_max 28
_diffrn_reflns_limit_l_min -28
_diffrn_reflns_number 55666
_diffrn_reflns_theta_full 30.51
_diffrn_reflns_theta_max 30.51
_diffrn_reflns_theta_min 1.74
_exptl_absorpt_coefficient_mu 0.930
_exptl_absorpt_correction_T_max 0.9055
_exptl_absorpt_correction_T_min 0.8648
_exptl_absorpt_correction_type multi-scan
_exptl_absorpt_process_details 'Bruker SADABS'
_exptl_crystal_colour red
_exptl_crystal_density_diffrn 1.693
_exptl_crystal_density_meas 0
_exptl_crystal_density_method 'not measured'
_exptl_crystal_description 'prism frag'
_exptl_crystal_F_000 1736
_exptl_crystal_size_max 0.16
_exptl_crystal_size_mid 0.14
_exptl_crystal_size_min 0.11
_refine_diff_density_max 0.430
_refine_diff_density_min -0.387
_refine_diff_density_rms 0.073
_refine_ls_abs_structure_details 'Flack H D (1983), Acta Cryst. A39, 876-881'
_refine_ls_abs_structure_Flack 0.02(4)
_refine_ls_extinction_method none
_refine_ls_goodness_of_fit_ref 1.029
_refine_ls_hydrogen_treatment constr
_refine_ls_matrix_type full
_refine_ls_number_parameters 456
_refine_ls_number_reflns 10625
_refine_ls_number_restraints 11
_refine_ls_restrained_S_all 1.029
_refine_ls_R_factor_all 0.0606
_refine_ls_R_factor_gt 0.0452
_refine_ls_shift/su_max 0.001
_refine_ls_shift/su_mean 0.000
_refine_ls_structure_factor_coef Fsqd
_refine_ls_weighting_details 'calc w=1/[\s^2^(Fo^2^)+(0.0340P)^2^+0.6453P] where P=(Fo^2^+2Fc^2^)/3'
_refine_ls_weighting_scheme calc
_refine_ls_wR_factor_gt 0.0817
_refine_ls_wR_factor_ref 0.0878
_reflns_number_gt 8754
_reflns_number_total 10625
_reflns_threshold_expression >2sigma(I)
_cod_data_source_file b617606b.txt
_cod_data_source_block cr185r_0m
_cod_depositor_comments
;
The following automatic conversions were performed:
'_symmetry_cell_setting' value 'Orthorhombic' changed to 'orthorhombic'
according to '/home/saulius/struct/CIF-dictionaries/cif_core.dic'
dictionary named 'cif_core.dic' version 2.4.1 from 2010-06-29.

Automatic conversion script
Id: cif_fix_enum 1527 2010-12-29 10:47:43Z saulius 
;
_cod_original_sg_symbol_H-M P2(1)2(1)2(1)
_cod_database_code 7101782

loop_
_symmetry_equiv_pos_as_xyz
'x, y, z'
'-x+1/2, -y, z+1/2'
'-x, y+1/2, -z+1/2'
'x+1/2, -y+1/2, -z'

loop_
_atom_site_label
_atom_site_type_symbol
_atom_site_fract_x
_atom_site_fract_y
_atom_site_fract_z
_atom_site_U_iso_or_equiv
_atom_site_adp_type
_atom_site_occupancy
_atom_site_symmetry_multiplicity
_atom_site_calc_flag
_atom_site_refinement_flags
_atom_site_disorder_assembly
_atom_site_disorder_group
C1 C 0.6511(2) 0.53933(18) 0.00909(13) 0.0171(5) Uani 1 1 d D . .
H1 H 0.5823(8) 0.5494(5) -0.0141(4) 0.021 Uiso 1 1 d D . .
B2 B 0.6876(3) 0.4280(2) 0.02923(16) 0.0184(6) Uani 1 1 d D . .
B3 B 0.6437(2) 0.5086(2) 0.09173(15) 0.0185(6) Uani 1 1 d D . .
B4 B 0.6891(3) 0.6229(2) 0.06641(16) 0.0188(6) Uani 1 1 d D . .
B5 B 0.7604(3) 0.61102(18) -0.01091(13) 0.0181(5) Uani 1 1 d D . .
B6 B 0.7594(3) 0.49067(19) -0.03424(13) 0.0186(5) Uani 1 1 d D . .
B7 B 0.8352(2) 0.4278(2) 0.02732(17) 0.0194(7) Uani 1 1 d . . .
B8 B 0.7628(3) 0.43855(19) 0.10512(14) 0.0189(6) Uani 1 1 d . . .
B9 B 0.7632(3) 0.56025(19) 0.12811(13) 0.0175(5) Uani 1 1 d . . .
B10 B 0.8358(2) 0.6230(2) 0.06428(15) 0.0155(6) Uani 1 1 d . . .
B11 B 0.8796(2) 0.5414(2) 0.00205(16) 0.0171(6) Uani 1 1 d . . .
B12 B 0.8819(2) 0.5094(2) 0.08828(16) 0.0178(6) Uani 1 1 d . . .
Cl1 Cl 0.60127(6) 0.33314(5) 0.00762(4) 0.02996(17) Uani 1 1 d . . .
Cl2 Cl 0.51602(5) 0.49384(5) 0.13270(4) 0.02784(16) Uani 1 1 d . . .
Cl3 Cl 0.60354(6) 0.72073(5) 0.08060(4) 0.03117(18) Uani 1 1 d . . .
Cl4 Cl 0.74264(7) 0.69714(5) -0.07290(3) 0.03024(15) Uani 1 1 d . . .
Cl5 Cl 0.74810(7) 0.45801(5) -0.11854(3) 0.03204(16) Uani 1 1 d . . .
Cl6 Cl 0.91069(6) 0.32606(5) 0.00588(5) 0.03221(19) Uani 1 1 d . . .
Cl7 Cl 0.76190(6) 0.34811(5) 0.16506(4) 0.03109(16) Uani 1 1 d . . .
Cl8 Cl 0.76273(7) 0.59664(5) 0.21238(3) 0.03200(16) Uani 1 1 d . . .
Cl9 Cl 0.91585(6) 0.72433(5) 0.08156(4) 0.02540(15) Uani 1 1 d . . .
Cl10 Cl 1.00218(6) 0.55939(5) -0.04507(4) 0.02633(15) Uani 1 1 d . . .
Cl11 Cl 1.00880(5) 0.49347(5) 0.13185(4) 0.02852(16) Uani 1 1 d . . .
C1' C 0.2525(2) 0.47147(16) -0.15350(11) 0.0182(5) Uani 1 1 d . . .
C2' C 0.3093(2) 0.54324(18) -0.19208(13) 0.0179(5) Uani 1 1 d . . .
C3' C 0.2539(2) 0.59515(16) -0.24131(11) 0.0189(5) Uani 1 1 d . . .
C4' C 0.3058(2) 0.66667(18) -0.27420(13) 0.0196(5) Uani 1 1 d . . .
C5' C 0.4152(2) 0.69142(19) -0.26283(13) 0.0197(5) Uani 1 1 d . . .
C6' C 0.4702(2) 0.6395(2) -0.21481(14) 0.0209(6) Uani 1 1 d . . .
C7' C 0.4201(2) 0.5694(2) -0.18014(13) 0.0205(5) Uani 1 1 d . . .
C8' C 0.4707(2) 0.7689(2) -0.29973(15) 0.0291(7) Uani 1 1 d . . .
H8'A H 0.4146 0.8063 -0.3228 0.044 Uiso 1 1 calc R . .
H8'B H 0.5226 0.7429 -0.3323 0.044 Uiso 1 1 calc R . .
H8'C H 0.5111 0.8084 -0.2683 0.044 Uiso 1 1 calc R . .
C9' C 0.2635(2) 0.47076(16) -0.08255(12) 0.0178(5) Uani 1 1 d . . .
C10' C 0.2838(2) 0.55482(18) -0.04797(13) 0.0196(5) Uani 1 1 d . . .
H10A H 0.2967 0.6105 -0.0723 0.023 Uiso 1 1 calc R . .
C11' C 0.2851(2) 0.55706(19) 0.01987(13) 0.0198(5) Uani 1 1 d . . .
H11A H 0.2972 0.6137 0.0433 0.024 Uiso 1 1 calc R . .
C12' C 0.2682(2) 0.47390(18) 0.05360(12) 0.0191(5) Uani 1 1 d . . .
C13' C 0.2531(3) 0.38919(17) 0.02277(12) 0.0227(5) Uani 1 1 d . . .
H13A H 0.2447 0.3337 0.0480 0.027 Uiso 1 1 calc R . .
C14' C 0.2507(2) 0.38730(16) -0.04575(12) 0.0217(5) Uani 1 1 d . . .
H14A H 0.2403 0.3299 -0.0684 0.026 Uiso 1 1 calc R . .
C15' C 0.1814(2) 0.40532(18) -0.18636(13) 0.0190(5) Uani 1 1 d . A .
C16' C 0.0868(2) 0.36973(19) -0.15371(14) 0.0239(6) Uani 1 1 d . . .
H16A H 0.0699 0.3893 -0.1097 0.029 Uiso 1 1 calc R . .
C17' C 0.0188(3) 0.3066(2) -0.18545(15) 0.0290(7) Uani 1 1 d . A .
H17A H -0.0454 0.2829 -0.1639 0.035 Uiso 1 1 calc R . .
C18' C 0.0457(3) 0.2788(2) -0.24872(16) 0.0352(8) Uani 1 1 d . . .
H18A H -0.0009 0.2346 -0.2701 0.042 Uiso 0.235(4) 1 calc PR A 2
C19' C 0.1366(3) 0.3114(2) -0.28272(14) 0.0321(7) Uani 1 1 d . A .
H19A H 0.1528 0.2900 -0.3264 0.039 Uiso 1 1 calc R . .
C20' C 0.2037(3) 0.3759(2) -0.25207(14) 0.0258(6) Uani 1 1 d . . .
H20A H 0.2655 0.4010 -0.2753 0.031 Uiso 0.765(4) 1 calc PR A 1
F1' F 0.14783(13) 0.57731(11) -0.25441(8) 0.0257(4) Uani 1 1 d . . .
F2' F 0.24627(14) 0.71487(10) -0.31963(7) 0.0262(3) Uani 1 1 d . . .
F3' F 0.57630(13) 0.65960(13) -0.20104(9) 0.0326(4) Uani 1 1 d . . .
F4' F 0.47977(13) 0.52153(12) -0.13506(8) 0.0292(4) Uani 1 1 d . . .
F5' F 0.26716(13) 0.47654(11) 0.12044(7) 0.0248(3) Uani 1 1 d . . .
F6' F -0.0131(2) 0.21513(18) -0.28002(12) 0.0491(9) Uani 0.765(4) 1 d P A 1
F6D F 0.2906(5) 0.3900(5) -0.2808(3) 0.023(2) Uani 0.235(4) 1 d P A 2

loop_
_atom_site_aniso_label
_atom_site_aniso_U_11
_atom_site_aniso_U_22
_atom_site_aniso_U_33
_atom_site_aniso_U_23
_atom_site_aniso_U_13
_atom_site_aniso_U_12
C1 0.0155(12) 0.0171(13) 0.0188(13) 0.0011(11) -0.0024(10) -0.0003(10)
B2 0.0199(14) 0.0124(14) 0.0230(16) -0.0007(12) 0.0013(12) -0.0014(11)
B3 0.0168(13) 0.0203(15) 0.0184(15) 0.0004(13) 0.0026(11) 0.0001(12)
B4 0.0202(15) 0.0142(14) 0.0220(16) -0.0015(12) 0.0001(12) 0.0027(11)
B5 0.0192(14) 0.0163(12) 0.0189(13) 0.0032(10) -0.0011(13) -0.0003(12)
B6 0.0206(14) 0.0170(12) 0.0182(13) -0.0033(10) 0.0033(12) 0.0012(13)
B7 0.0146(14) 0.0132(14) 0.0305(18) 0.0015(13) 0.0028(12) -0.0015(11)
B8 0.0173(14) 0.0151(12) 0.0242(14) 0.0063(11) -0.0004(12) 0.0006(12)
B9 0.0180(14) 0.0196(13) 0.0150(12) 0.0004(10) -0.0023(12) 0.0006(12)
B10 0.0174(14) 0.0129(14) 0.0163(15) -0.0020(11) -0.0012(11) -0.0003(11)
B11 0.0138(13) 0.0145(14) 0.0230(16) -0.0005(12) 0.0044(11) -0.0007(10)
B12 0.0120(13) 0.0174(15) 0.0239(16) 0.0036(13) 0.0008(11) -0.0008(11)
Cl1 0.0245(3) 0.0219(4) 0.0435(5) -0.0045(3) 0.0000(3) -0.0108(3)
Cl2 0.0160(3) 0.0372(4) 0.0303(4) 0.0024(3) 0.0067(3) 0.0001(3)
Cl3 0.0294(4) 0.0222(4) 0.0419(5) -0.0027(3) 0.0039(3) 0.0125(3)
Cl4 0.0391(4) 0.0256(3) 0.0260(3) 0.0123(3) -0.0058(3) -0.0020(3)
Cl5 0.0352(4) 0.0404(4) 0.0205(3) -0.0121(3) 0.0014(3) -0.0076(4)
Cl6 0.0260(3) 0.0135(3) 0.0571(5) -0.0026(3) 0.0110(3) 0.0045(3)
Cl7 0.0277(4) 0.0274(3) 0.0381(4) 0.0198(3) -0.0017(3) -0.0016(3)
Cl8 0.0365(4) 0.0434(4) 0.0161(3) -0.0046(3) 0.0009(3) -0.0059(4)
Cl9 0.0286(4) 0.0162(3) 0.0314(4) -0.0038(3) -0.0024(3) -0.0059(3)
Cl10 0.0221(3) 0.0231(3) 0.0338(4) -0.0020(3) 0.0114(3) -0.0048(3)
Cl11 0.0163(3) 0.0329(4) 0.0364(4) 0.0105(3) -0.0079(3) -0.0007(3)
C1' 0.0183(12) 0.0169(11) 0.0194(11) -0.0015(9) 0.0004(11) 0.0033(11)
C2' 0.0205(13) 0.0181(13) 0.0151(12) -0.0017(10) 0.0001(10) 0.0025(10)
C3' 0.0189(13) 0.0198(11) 0.0180(11) -0.0018(9) -0.0022(11) -0.0003(11)
C4' 0.0265(14) 0.0183(13) 0.0141(12) 0.0002(10) -0.0004(10) 0.0065(11)
C5' 0.0209(13) 0.0193(13) 0.0189(13) -0.0043(10) 0.0051(10) -0.0008(11)
C6' 0.0153(13) 0.0268(14) 0.0205(14) -0.0059(11) 0.0006(10) -0.0015(11)
C7' 0.0207(13) 0.0263(14) 0.0145(12) -0.0010(11) -0.0041(10) 0.0051(11)
C8' 0.0272(16) 0.0264(15) 0.0336(17) 0.0046(13) 0.0091(13) -0.0010(13)
C9' 0.0198(12) 0.0180(11) 0.0157(11) -0.0018(9) 0.0024(11) 0.0024(10)
C10' 0.0219(14) 0.0163(12) 0.0205(13) 0.0022(10) 0.0026(10) 0.0001(10)
C11' 0.0192(13) 0.0201(13) 0.0201(12) -0.0079(10) 0.0005(10) -0.0018(10)
C12' 0.0140(12) 0.0283(13) 0.0151(11) -0.0011(10) -0.0005(10) -0.0005(11)
C13' 0.0293(15) 0.0185(11) 0.0202(12) 0.0037(9) -0.0013(13) -0.0009(13)
C14' 0.0252(14) 0.0175(11) 0.0223(12) -0.0014(9) -0.0006(13) -0.0013(12)
C15' 0.0250(14) 0.0178(13) 0.0142(12) -0.0015(10) -0.0041(10) 0.0029(11)
C16' 0.0285(15) 0.0239(14) 0.0192(14) -0.0016(11) 0.0002(11) 0.0007(12)
C17' 0.0338(16) 0.0262(15) 0.0270(16) 0.0043(13) -0.0057(13) -0.0087(13)
C18' 0.054(2) 0.0201(15) 0.0311(17) -0.0011(13) -0.0170(16) -0.0058(14)
C19' 0.055(2) 0.0253(16) 0.0161(14) -0.0061(12) -0.0048(14) 0.0078(15)
C20' 0.0305(16) 0.0267(15) 0.0201(14) 0.0016(12) -0.0007(12) 0.0069(12)
F1' 0.0199(8) 0.0291(9) 0.0282(9) 0.0067(7) -0.0063(7) 0.0000(7)
F2' 0.0284(8) 0.0240(7) 0.0262(8) 0.0074(6) -0.0036(8) 0.0033(8)
F3' 0.0181(8) 0.0474(11) 0.0324(10) 0.0034(8) 0.0010(7) -0.0039(8)
F4' 0.0201(8) 0.0434(10) 0.0242(8) 0.0093(8) -0.0059(7) 0.0039(7)
F5' 0.0241(8) 0.0347(8) 0.0157(7) -0.0009(6) 0.0004(6) -0.0031(7)
F6' 0.077(2) 0.0370(15) 0.0335(14) -0.0008(12) -0.0158(14) -0.0310(15)
F6D 0.018(4) 0.026(4) 0.025(4) -0.007(3) 0.001(3) -0.002(3)

loop_
_atom_type_symbol
_atom_type_description
_atom_type_scat_dispersion_real
_atom_type_scat_dispersion_imag
_atom_type_scat_source
C C 0.0033 0.0016 'International Tables Vol C Tables 4.2.6.8 and 6.1.1.4'
H H 0.0000 0.0000 'International Tables Vol C Tables 4.2.6.8 and 6.1.1.4'
B B 0.0013 0.0007 'International Tables Vol C Tables 4.2.6.8 and 6.1.1.4'
F F 0.0171 0.0103 'International Tables Vol C Tables 4.2.6.8 and 6.1.1.4'
Cl Cl 0.1484 0.1585 'International Tables Vol C Tables 4.2.6.8 and 6.1.1.4'

loop_
_geom_angle_atom_site_label_1
_geom_angle_atom_site_label_2
_geom_angle_atom_site_label_3
_geom_angle
B2 C1 B6 62.83(17)
B2 C1 B5 114.7(2)
B6 C1 B5 62.76(16)
B2 C1 B3 62.88(17)
B6 C1 B3 115.1(2)
B5 C1 B3 114.8(2)
B2 C1 B4 115.1(2)
B6 C1 B4 114.8(2)
B5 C1 B4 62.38(17)
B3 C1 B4 63.12(17)
C1 B2 Cl1 120.75(19)
C1 B2 B7 104.8(2)
Cl1 B2 B7 125.6(2)
C1 B2 B8 104.8(2)
Cl1 B2 B8 125.1(2)
B7 B2 B8 60.62(19)
C1 B2 B6 58.93(16)
Cl1 B2 B6 119.9(2)
B7 B2 B6 60.04(18)
B8 B2 B6 108.8(2)
C1 B2 B3 58.97(16)
Cl1 B2 B3 119.8(2)
B7 B2 B3 108.2(2)
B8 B2 B3 59.62(17)
B6 B2 B3 108.7(2)
C1 B3 Cl2 121.88(19)
C1 B3 B8 104.5(2)
Cl2 B3 B8 124.7(2)
C1 B3 B9 104.3(2)
Cl2 B3 B9 124.6(2)
B8 B3 B9 61.16(16)
C1 B3 B2 58.15(16)
Cl2 B3 B2 120.7(2)
B8 B3 B2 60.01(17)
B9 B3 B2 108.6(2)
C1 B3 B4 58.56(16)
Cl2 B3 B4 120.5(2)
B8 B3 B4 108.2(2)
B9 B3 B4 59.35(17)
B2 B3 B4 107.5(2)
C1 B4 Cl3 120.4(2)
C1 B4 B10 104.5(2)
Cl3 B4 B10 126.0(2)
C1 B4 B9 104.3(2)
Cl3 B4 B9 125.8(2)
B10 B4 B9 60.88(18)
C1 B4 B5 58.65(16)
Cl3 B4 B5 119.9(2)
B10 B4 B5 59.82(18)
B9 B4 B5 108.5(2)
C1 B4 B3 58.32(16)
Cl3 B4 B3 120.0(2)
B10 B4 B3 108.1(2)
B9 B4 B3 59.61(17)
B5 B4 B3 107.7(2)
C1 B5 Cl4 119.37(19)
C1 B5 B11 104.50(18)
Cl4 B5 B11 126.6(2)
C1 B5 B10 104.58(19)
Cl4 B5 B10 126.54(18)
B11 B5 B10 60.82(17)
C1 B5 B4 58.97(16)
Cl4 B5 B4 119.24(19)
B11 B5 B4 108.5(2)
B10 B5 B4 59.67(16)
C1 B5 B6 58.59(15)
Cl4 B5 B6 119.30(17)
B11 B5 B6 59.94(17)
B10 B5 B6 108.67(19)
B4 B5 B6 108.52(19)
C1 B6 Cl5 122.4(2)
C1 B6 B11 104.18(18)
Cl5 B6 B11 124.5(2)
C1 B6 B7 104.12(19)
Cl5 B6 B7 124.86(19)
B11 B6 B7 60.36(17)
C1 B6 B2 58.25(16)
Cl5 B6 B2 121.01(19)
B11 B6 B2 108.0(2)
B7 B6 B2 59.86(16)
C1 B6 B5 58.65(15)
Cl5 B6 B5 120.58(18)
B11 B6 B5 59.47(16)
B7 B6 B5 107.68(19)
B2 B6 B5 107.58(19)
Cl6 B7 B2 121.3(2)
Cl6 B7 B6 120.7(2)
B2 B7 B6 60.10(18)
Cl6 B7 B12 123.0(2)
B2 B7 B12 107.4(2)
B6 B7 B12 107.8(2)
Cl6 B7 B11 121.87(19)
B2 B7 B11 107.6(2)
B6 B7 B11 59.68(17)
B12 B7 B11 60.16(17)
Cl6 B7 B8 122.1(2)
B2 B7 B8 59.70(18)
B6 B7 B8 108.1(2)
B12 B7 B8 59.99(17)
B11 B7 B8 108.3(2)
Cl7 B8 B3 120.89(19)
Cl7 B8 B2 121.13(19)
B3 B8 B2 60.37(17)
Cl7 B8 B12 123.4(2)
B3 B8 B12 107.38(18)
B2 B8 B12 107.1(2)
Cl7 B8 B7 122.11(19)
B3 B8 B7 108.07(19)
B2 B8 B7 59.68(16)
B12 B8 B7 59.70(17)
Cl7 B8 B9 122.33(18)
B3 B8 B9 59.53(17)
B2 B8 B9 107.58(19)
B12 B8 B9 59.84(17)
B7 B8 B9 107.73(19)
Cl8 B9 B4 121.13(19)
Cl8 B9 B3 120.88(19)
B4 B9 B3 61.04(17)
Cl8 B9 B10 122.46(19)
B4 B9 B10 59.43(15)
B3 B9 B10 108.09(19)
Cl8 B9 B12 123.27(19)
B4 B9 B12 107.2(2)
B3 B9 B12 107.05(19)
B10 B9 B12 59.77(16)
Cl8 B9 B8 121.95(18)
B4 B9 B8 108.08(19)
B3 B9 B8 59.31(17)
B10 B9 B8 107.66(19)
B12 B9 B8 59.65(16)
B4 B10 B5 60.51(18)
B4 B10 Cl9 122.5(2)
B5 B10 Cl9 121.58(19)
B4 B10 B12 107.7(2)
B5 B10 B12 107.53(19)
Cl9 B10 B12 121.57(19)
B4 B10 B11 108.2(2)
B5 B10 B11 59.54(16)
Cl9 B10 B11 120.64(19)
B12 B10 B11 60.08(17)
B4 B10 B9 59.69(18)
B5 B10 B9 108.1(2)
Cl9 B10 B9 122.33(19)
B12 B10 B9 60.12(16)
B11 B10 B9 108.4(2)
B5 B11 Cl10 121.1(2)
B5 B11 B6 60.59(16)
Cl10 B11 B6 121.3(2)
B5 B11 B7 108.25(19)
Cl10 B11 B7 122.19(19)
B6 B11 B7 59.96(16)
B5 B11 B10 59.64(16)
Cl10 B11 B10 121.56(19)
B6 B11 B10 108.25(19)
B7 B11 B10 108.0(2)
B5 B11 B12 107.4(2)
Cl10 B11 B12 122.71(19)
B6 B11 B12 107.7(2)
B7 B11 B12 59.79(17)
B10 B11 B12 59.85(17)
Cl11 B12 B7 121.6(2)
Cl11 B12 B10 121.18(19)
B7 B12 B10 108.4(2)
Cl11 B12 B8 121.57(19)
B7 B12 B8 60.31(17)
B10 B12 B8 108.60(19)
Cl11 B12 B11 121.49(18)
B7 B12 B11 60.04(17)
B10 B12 B11 60.06(16)
B8 B12 B11 108.4(2)
Cl11 B12 B9 121.3(2)
B7 B12 B9 108.75(19)
B10 B12 B9 60.10(16)
B8 B12 B9 60.51(16)
B11 B12 B9 108.3(2)
C9' C1' C15' 120.5(2)
C9' C1' C2' 119.3(2)
C15' C1' C2' 120.1(2)
C3' C2' C7' 115.4(2)
C3' C2' C1' 121.6(2)
C7' C2' C1' 122.9(2)
F1' C3' C4' 119.2(2)
F1' C3' C2' 119.6(2)
C4' C3' C2' 121.2(2)
F2' C4' C3' 117.8(2)
F2' C4' C5' 119.1(2)
C3' C4' C5' 123.2(2)
C4' C5' C6' 115.6(2)
C4' C5' C8' 122.4(3)
C6' C5' C8' 122.0(3)
F3' C6' C7' 118.4(2)
F3' C6' C5' 119.0(2)
C7' C6' C5' 122.6(2)
F4' C7' C6' 118.9(2)
F4' C7' C2' 119.1(2)
C6' C7' C2' 122.0(2)
C10' C9' C14' 119.0(2)
C10' C9' C1' 120.0(2)
C14' C9' C1' 121.0(2)
C11' C10' C9' 120.9(2)
C10' C11' C12' 117.8(2)
F5' C12' C13' 118.3(2)
F5' C12' C11' 117.7(2)
C13' C12' C11' 124.0(2)
C12' C13' C14' 118.0(2)
C13' C14' C9' 120.2(2)
C16' C15' C20' 118.7(3)
C16' C15' C1' 120.4(2)
C20' C15' C1' 120.8(3)
C17' C16' C15' 120.2(3)
C18' C17' C16' 118.7(3)
F6' C18' C17' 121.2(3)
F6' C18' C19' 115.4(3)
C17' C18' C19' 123.4(3)
C18' C19' C20' 118.4(3)
F6D C20' C19' 114.0(4)
F6D C20' C15' 124.0(4)
C19' C20' C15' 120.6(3)

loop_
_geom_bond_atom_site_label_1
_geom_bond_atom_site_label_2
_geom_bond_distance
C1 B2 1.706(4)
C1 B6 1.719(4)
C1 B5 1.720(4)
C1 B3 1.721(4)
C1 B4 1.726(4)
B2 Cl1 1.769(3)
B2 B7 1.781(4)
B2 B8 1.781(4)
B2 B6 1.785(4)
B2 B3 1.788(4)
B3 Cl2 1.759(3)
B3 B8 1.774(4)
B3 B9 1.779(4)
B3 B4 1.804(4)
B4 Cl3 1.766(3)
B4 B10 1.769(4)
B4 B9 1.774(4)
B4 B5 1.784(4)
B5 Cl4 1.769(3)
B5 B11 1.770(4)
B5 B10 1.772(4)
B5 B6 1.791(4)
B6 Cl5 1.763(3)
B6 B11 1.779(4)
B6 B7 1.784(4)
B7 Cl6 1.774(3)
B7 B12 1.787(4)
B7 B11 1.791(4)
B7 B8 1.798(4)
B8 Cl7 1.771(3)
B8 B12 1.792(4)
B8 B9 1.808(4)
B9 Cl8 1.773(3)
B9 B10 1.795(4)
B9 B12 1.796(4)
B10 Cl9 1.781(3)
B10 B12 1.789(4)
B10 B11 1.793(4)
B11 Cl10 1.774(3)
B11 B12 1.793(4)
B12 Cl11 1.778(3)
C1' C9' 1.433(3)
C1' C15' 1.440(4)
C1' C2' 1.460(4)
C2' C3' 1.408(3)
C2' C7' 1.409(4)
C3' F1' 1.331(3)
C3' C4' 1.373(4)
C4' F2' 1.352(3)
C4' C5' 1.385(4)
C5' C6' 1.389(4)
C5' C8' 1.495(4)
C6' F3' 1.340(3)
C6' C7' 1.366(4)
C7' F4' 1.346(3)
C9' C10' 1.414(3)
C9' C14' 1.417(3)
C10' C11' 1.364(4)
C11' C12' 1.388(4)
C12' F5' 1.344(3)
C12' C13' 1.377(3)
C13' C14' 1.378(3)
C15' C16' 1.412(4)
C15' C20' 1.412(4)
C16' C17' 1.379(4)
C17' C18' 1.372(4)
C18' F6' 1.316(4)
C18' C19' 1.375(5)
C19' C20' 1.375(4)
C20' F6D 1.214(7)

loop_
_geom_torsion_atom_site_label_1
_geom_torsion_atom_site_label_2
_geom_torsion_atom_site_label_3
_geom_torsion_atom_site_label_4
_geom_torsion
B6 C1 B2 Cl1 -108.6(2)
B5 C1 B2 Cl1 -145.2(2)
B3 C1 B2 Cl1 108.4(2)
B4 C1 B2 Cl1 145.2(2)
B6 C1 B2 B7 40.4(2)
B5 C1 B2 B7 3.8(3)
B3 C1 B2 B7 -102.6(2)
B4 C1 B2 B7 -65.9(3)
B6 C1 B2 B8 103.3(2)
B5 C1 B2 B8 66.7(3)
B3 C1 B2 B8 -39.72(19)
B4 C1 B2 B8 -3.0(3)
B5 C1 B2 B6 -36.6(2)
B3 C1 B2 B6 -143.0(2)
B4 C1 B2 B6 -106.2(2)
B6 C1 B2 B3 143.0(2)
B5 C1 B2 B3 106.4(2)
B4 C1 B2 B3 36.8(2)
B2 C1 B3 Cl2 -108.7(2)
B6 C1 B3 Cl2 -145.0(2)
B5 C1 B3 Cl2 144.9(2)
B4 C1 B3 Cl2 108.7(2)
B2 C1 B3 B8 39.84(19)
B6 C1 B3 B8 3.6(3)
B5 C1 B3 B8 -66.5(3)
B4 C1 B3 B8 -102.7(2)
B2 C1 B3 B9 103.2(2)
B6 C1 B3 B9 67.0(3)
B5 C1 B3 B9 -3.1(3)
B4 C1 B3 B9 -39.38(19)
B6 C1 B3 B2 -36.2(2)
B5 C1 B3 B2 -106.3(2)
B4 C1 B3 B2 -142.6(2)
B2 C1 B3 B4 142.6(2)
B6 C1 B3 B4 106.4(2)
B5 C1 B3 B4 36.3(2)
Cl1 B2 B3 C1 -110.1(2)
B7 B2 B3 C1 96.6(2)
B8 B2 B3 C1 134.3(2)
B6 B2 B3 C1 32.95(19)
C1 B2 B3 Cl2 110.8(2)
Cl1 B2 B3 Cl2 0.7(3)
B7 B2 B3 Cl2 -152.6(2)
B8 B2 B3 Cl2 -115.0(2)
B6 B2 B3 Cl2 143.7(2)
C1 B2 B3 B8 -134.3(2)
Cl1 B2 B3 B8 115.7(2)
B7 B2 B3 B8 -37.6(2)
B6 B2 B3 B8 -101.3(2)
C1 B2 B3 B9 -95.7(2)
Cl1 B2 B3 B9 154.3(2)
B7 B2 B3 B9 0.9(3)
B8 B2 B3 B9 38.59(19)
B6 B2 B3 B9 -62.7(3)
C1 B2 B3 B4 -32.92(18)
Cl1 B2 B3 B4 -143.0(2)
B7 B2 B3 B4 63.7(3)
B8 B2 B3 B4 101.3(2)
B6 B2 B3 B4 0.0(3)
B2 C1 B4 Cl3 -145.4(2)
B6 C1 B4 Cl3 144.5(2)
B5 C1 B4 Cl3 108.6(2)
B3 C1 B4 Cl3 -108.7(2)
B2 C1 B4 B10 65.9(3)
B6 C1 B4 B10 -4.3(3)
B5 C1 B4 B10 -40.1(2)
B3 C1 B4 B10 102.6(2)
B2 C1 B4 B9 2.8(3)
B6 C1 B4 B9 -67.3(3)
B5 C1 B4 B9 -103.2(2)
B3 C1 B4 B9 39.5(2)
B2 C1 B4 B5 106.0(2)
B6 C1 B4 B5 35.8(2)
B3 C1 B4 B5 142.7(2)
B2 C1 B4 B3 -36.7(2)
B6 C1 B4 B3 -106.8(2)
B5 C1 B4 B3 -142.7(2)
Cl2 B3 B4 C1 -111.0(2)
B8 B3 B4 C1 96.1(2)
B9 B3 B4 C1 134.4(2)
B2 B3 B4 C1 32.76(19)
C1 B3 B4 Cl3 109.2(2)
Cl2 B3 B4 Cl3 -1.8(3)
B8 B3 B4 Cl3 -154.6(2)
B9 B3 B4 Cl3 -116.4(2)
B2 B3 B4 Cl3 142.0(2)
C1 B3 B4 B10 -96.1(2)
Cl2 B3 B4 B10 152.9(2)
B8 B3 B4 B10 0.0(3)
B9 B3 B4 B10 38.3(2)
B2 B3 B4 B10 -63.4(3)
C1 B3 B4 B9 -134.4(2)
Cl2 B3 B4 B9 114.6(2)
B8 B3 B4 B9 -38.26(19)
B2 B3 B4 B9 -101.6(2)
C1 B3 B4 B5 -32.92(19)
Cl2 B3 B4 B5 -143.9(2)
B8 B3 B4 B5 63.2(2)
B9 B3 B4 B5 101.5(2)
B2 B3 B4 B5 -0.2(3)
B2 C1 B5 Cl4 145.0(2)
B6 C1 B5 Cl4 108.3(2)
B3 C1 B5 Cl4 -144.94(19)
B4 C1 B5 Cl4 -108.4(2)
B2 C1 B5 B11 -3.5(3)
B6 C1 B5 B11 -40.17(18)
B3 C1 B5 B11 66.6(2)
B4 C1 B5 B11 103.1(2)
B2 C1 B5 B10 -66.6(3)
B6 C1 B5 B10 -103.2(2)
B3 C1 B5 B10 3.5(3)
B4 C1 B5 B10 40.06(19)
B2 C1 B5 B4 -106.6(2)
B6 C1 B5 B4 -143.3(2)
B3 C1 B5 B4 -36.5(2)
B2 C1 B5 B6 36.6(2)
B3 C1 B5 B6 106.7(2)
B4 C1 B5 B6 143.3(2)
Cl3 B4 B5 C1 -109.4(2)
B10 B4 B5 C1 133.8(2)
B9 B4 B5 C1 95.9(2)
B3 B4 B5 C1 32.79(18)
C1 B4 B5 Cl4 108.6(2)
Cl3 B4 B5 Cl4 -0.8(3)
B10 B4 B5 Cl4 -117.6(2)
B9 B4 B5 Cl4 -155.54(19)
B3 B4 B5 Cl4 141.4(2)
C1 B4 B5 B11 -96.1(2)
Cl3 B4 B5 B11 154.43(19)
B10 B4 B5 B11 37.7(2)
B9 B4 B5 B11 -0.3(3)
B3 B4 B5 B11 -63.3(2)
C1 B4 B5 B10 -133.8(2)
Cl3 B4 B5 B10 116.8(3)
B9 B4 B5 B10 -37.96(18)
B3 B4 B5 B10 -101.0(2)
C1 B4 B5 B6 -32.56(19)
Cl3 B4 B5 B6 -142.0(2)
B10 B4 B5 B6 101.3(2)
B9 B4 B5 B6 63.3(2)
B3 B4 B5 B6 0.2(3)
B2 C1 B6 Cl5 108.9(2)
B5 C1 B6 Cl5 -108.6(2)
B3 C1 B6 Cl5 145.2(2)
B4 C1 B6 Cl5 -144.3(2)
B2 C1 B6 B11 -102.6(2)
B5 C1 B6 B11 39.87(17)
B3 C1 B6 B11 -66.3(2)
B4 C1 B6 B11 4.2(3)
B2 C1 B6 B7 -40.14(19)
B5 C1 B6 B7 102.3(2)
B3 C1 B6 B7 -3.9(3)
B4 C1 B6 B7 66.6(2)
B5 C1 B6 B2 142.5(2)
B3 C1 B6 B2 36.3(2)
B4 C1 B6 B2 106.8(2)
B2 C1 B6 B5 -142.5(2)
B3 C1 B6 B5 -106.2(2)
B4 C1 B6 B5 -35.7(2)
Cl1 B2 B6 C1 110.0(2)
B7 B2 B6 C1 -133.7(2)
B8 B2 B6 C1 -96.3(2)
B3 B2 B6 C1 -32.97(19)
C1 B2 B6 Cl5 -111.3(2)
Cl1 B2 B6 Cl5 -1.3(3)
B7 B2 B6 Cl5 115.0(2)
B8 B2 B6 Cl5 152.4(2)
B3 B2 B6 Cl5 -144.3(2)
C1 B2 B6 B11 95.9(2)
Cl1 B2 B6 B11 -154.13(19)
B7 B2 B6 B11 -37.8(2)
B8 B2 B6 B11 -0.4(3)
B3 B2 B6 B11 62.9(2)
C1 B2 B6 B7 133.7(2)
Cl1 B2 B6 B7 -116.3(3)
B8 B2 B6 B7 37.41(19)
B3 B2 B6 B7 100.7(2)
C1 B2 B6 B5 33.08(18)
Cl1 B2 B6 B5 143.1(2)
B7 B2 B6 B5 -100.6(2)
B8 B2 B6 B5 -63.2(2)
B3 B2 B6 B5 0.1(3)
Cl4 B5 B6 C1 -108.4(2)
B11 B5 B6 C1 133.8(2)
B10 B5 B6 C1 96.0(2)
B4 B5 B6 C1 32.71(19)
C1 B5 B6 Cl5 111.7(2)
Cl4 B5 B6 Cl5 3.2(3)
B11 B5 B6 Cl5 -114.5(2)
B10 B5 B6 Cl5 -152.3(2)
B4 B5 B6 Cl5 144.4(2)
C1 B5 B6 B11 -133.8(2)
Cl4 B5 B6 B11 117.7(2)
B10 B5 B6 B11 -37.79(19)
B4 B5 B6 B11 -101.1(2)
C1 B5 B6 B7 -96.1(2)
Cl4 B5 B6 B7 155.51(19)
B11 B5 B6 B7 37.8(2)
B10 B5 B6 B7 0.0(3)
B4 B5 B6 B7 -63.4(3)
C1 B5 B6 B2 -32.92(18)
Cl4 B5 B6 B2 -141.4(2)
B11 B5 B6 B2 100.9(2)
B10 B5 B6 B2 63.1(3)
B4 B5 B6 B2 -0.2(3)
C1 B2 B7 Cl6 -149.7(2)
Cl1 B2 B7 Cl6 -2.8(4)
B8 B2 B7 Cl6 111.4(3)
B6 B2 B7 Cl6 -109.9(3)
B3 B2 B7 Cl6 148.6(2)
C1 B2 B7 B6 -39.82(19)
Cl1 B2 B7 B6 107.1(3)
B8 B2 B7 B6 -138.70(19)
B3 B2 B7 B6 -101.5(2)
C1 B2 B7 B12 61.1(3)
Cl1 B2 B7 B12 -152.0(2)
B8 B2 B7 B12 -37.8(2)
B6 B2 B7 B12 100.9(2)
B3 B2 B7 B12 -0.6(3)
C1 B2 B7 B11 -2.4(3)
Cl1 B2 B7 B11 144.6(2)
B8 B2 B7 B11 -101.2(2)
B6 B2 B7 B11 37.5(2)
B3 B2 B7 B11 -64.0(3)
C1 B2 B7 B8 98.9(2)
Cl1 B2 B7 B8 -114.2(3)
B6 B2 B7 B8 138.70(19)
B3 B2 B7 B8 37.2(2)
C1 B6 B7 Cl6 150.18(19)
Cl5 B6 B7 Cl6 2.1(3)
B11 B6 B7 Cl6 -111.3(2)
B2 B6 B7 Cl6 110.8(2)
B5 B6 B7 Cl6 -148.69(19)
C1 B6 B7 B2 39.3(2)
Cl5 B6 B7 B2 -108.8(3)
B11 B6 B7 B2 137.8(2)
B5 B6 B7 B2 100.5(2)
C1 B6 B7 B12 -60.9(2)
Cl5 B6 B7 B12 151.0(2)
B11 B6 B7 B12 37.58(19)
B2 B6 B7 B12 -100.2(2)
B5 B6 B7 B12 0.2(3)
C1 B6 B7 B11 -98.49(19)
Cl5 B6 B7 B11 113.4(3)
B2 B6 B7 B11 -137.8(2)
B5 B6 B7 B11 -37.36(19)
C1 B6 B7 B8 2.5(3)
Cl5 B6 B7 B8 -145.6(2)
B11 B6 B7 B8 101.0(2)
B2 B6 B7 B8 -36.84(18)
B5 B6 B7 B8 63.6(2)
C1 B3 B8 Cl7 -149.59(19)
Cl2 B3 B8 Cl7 -2.2(3)
B9 B3 B8 Cl7 111.8(2)
B2 B3 B8 Cl7 -110.7(2)
B4 B3 B8 Cl7 149.2(2)
C1 B3 B8 B2 -38.92(19)
Cl2 B3 B8 B2 108.5(3)
B9 B3 B8 B2 -137.5(2)
B4 B3 B8 B2 -100.1(2)
C1 B3 B8 B12 61.3(2)
Cl2 B3 B8 B12 -151.3(2)
B9 B3 B8 B12 -37.36(18)
B2 B3 B8 B12 100.2(2)
B4 B3 B8 B12 0.1(3)
C1 B3 B8 B7 -1.7(3)
Cl2 B3 B8 B7 145.7(2)
B9 B3 B8 B7 -100.4(2)
B2 B3 B8 B7 37.2(2)
B4 B3 B8 B7 -62.9(3)
C1 B3 B8 B9 98.6(2)
Cl2 B3 B8 B9 -114.0(3)
B2 B3 B8 B9 137.5(2)
B4 B3 B8 B9 37.45(19)
C1 B2 B8 Cl7 149.7(2)
Cl1 B2 B8 Cl7 3.3(4)
B7 B2 B8 Cl7 -111.5(2)
B6 B2 B8 Cl7 -148.6(2)
B3 B2 B8 Cl7 110.3(2)
C1 B2 B8 B3 39.40(19)
Cl1 B2 B8 B3 -106.9(3)
B7 B2 B8 B3 138.3(2)
B6 B2 B8 B3 101.1(2)
C1 B2 B8 B12 -61.2(2)
Cl1 B2 B8 B12 152.5(2)
B7 B2 B8 B12 37.6(2)
B6 B2 B8 B12 0.5(3)
B3 B2 B8 B12 -100.6(2)
C1 B2 B8 B7 -98.9(2)
Cl1 B2 B8 B7 114.8(3)
B6 B2 B8 B7 -37.16(18)
B3 B2 B8 B7 -138.3(2)
C1 B2 B8 B9 1.8(3)
Cl1 B2 B8 B9 -144.5(2)
B7 B2 B8 B9 100.6(2)
B6 B2 B8 B9 63.5(3)
B3 B2 B8 B9 -37.6(2)
Cl6 B7 B8 Cl7 -0.3(3)
B2 B7 B8 Cl7 109.9(2)
B6 B7 B8 Cl7 146.9(2)
B12 B7 B8 Cl7 -112.6(2)
B11 B7 B8 Cl7 -149.9(2)
Cl6 B7 B8 B3 -147.6(2)
B2 B7 B8 B3 -37.5(2)
B6 B7 B8 B3 -0.5(3)
B12 B7 B8 B3 100.0(2)
B11 B7 B8 B3 62.7(3)
Cl6 B7 B8 B2 -110.1(3)
B6 B7 B8 B2 37.01(18)
B12 B7 B8 B2 137.5(2)
B11 B7 B8 B2 100.2(2)
Cl6 B7 B8 B12 112.4(2)
B2 B7 B8 B12 -137.5(2)
B6 B7 B8 B12 -100.5(2)
B11 B7 B8 B12 -37.3(2)
Cl6 B7 B8 B9 149.5(2)
B2 B7 B8 B9 -100.4(2)
B6 B7 B8 B9 -63.4(3)
B12 B7 B8 B9 37.1(2)
B11 B7 B8 B9 -0.2(3)
C1 B4 B9 Cl8 -149.42(19)
Cl3 B4 B9 Cl8 -3.5(4)
B10 B4 B9 Cl8 111.8(2)
B5 B4 B9 Cl8 149.3(2)
B3 B4 B9 Cl8 -110.6(2)
C1 B4 B9 B3 -38.87(19)
Cl3 B4 B9 B3 107.0(3)
B10 B4 B9 B3 -137.6(2)
B5 B4 B9 B3 -100.1(2)
C1 B4 B9 B10 98.8(2)
Cl3 B4 B9 B10 -115.3(3)
B5 B4 B9 B10 37.49(18)
B3 B4 B9 B10 137.6(2)
C1 B4 B9 B12 61.5(2)
Cl3 B4 B9 B12 -152.7(2)
B10 B4 B9 B12 -37.3(2)
B5 B4 B9 B12 0.2(3)
B3 B4 B9 B12 100.3(2)
C1 B4 B9 B8 -1.5(3)
Cl3 B4 B9 B8 144.4(2)
B10 B4 B9 B8 -100.2(2)
B5 B4 B9 B8 -62.7(3)
B3 B4 B9 B8 37.4(2)
C1 B3 B9 Cl8 149.94(19)
Cl2 B3 B9 Cl8 3.0(3)
B8 B3 B9 Cl8 -111.2(2)
B2 B3 B9 Cl8 -149.31(19)
B4 B3 B9 Cl8 110.9(2)
C1 B3 B9 B4 38.99(19)
Cl2 B3 B9 B4 -107.9(3)
B8 B3 B9 B4 137.8(2)
B2 B3 B9 B4 99.7(2)
C1 B3 B9 B10 1.4(3)
Cl2 B3 B9 B10 -145.6(2)
B8 B3 B9 B10 100.2(2)
B2 B3 B9 B10 62.1(3)
B4 B3 B9 B10 -37.6(2)
C1 B3 B9 B12 -61.6(2)
Cl2 B3 B9 B12 151.4(2)
B8 B3 B9 B12 37.20(18)
B2 B3 B9 B12 -0.9(2)
B4 B3 B9 B12 -100.6(2)
C1 B3 B9 B8 -98.8(2)
Cl2 B3 B9 B8 114.2(3)
B2 B3 B9 B8 -38.08(19)
B4 B3 B9 B8 -137.8(2)
Cl7 B8 B9 Cl8 0.0(4)
B3 B8 B9 Cl8 109.5(2)
B2 B8 B9 Cl8 147.4(2)
B12 B8 B9 Cl8 -112.6(2)
B7 B8 B9 Cl8 -149.6(2)
Cl7 B8 B9 B4 -147.6(2)
B3 B8 B9 B4 -38.2(2)
B2 B8 B9 B4 -0.2(3)
B12 B8 B9 B4 99.8(2)
B7 B8 B9 B4 62.8(3)
Cl7 B8 B9 B3 -109.4(2)
B2 B8 B9 B3 38.0(2)
B12 B8 B9 B3 137.95(19)
B7 B8 B9 B3 100.9(2)
Cl7 B8 B9 B10 149.6(2)
B3 B8 B9 B10 -100.9(2)
B2 B8 B9 B10 -63.0(3)
B12 B8 B9 B10 37.01(19)
B7 B8 B9 B10 0.0(3)
Cl7 B8 B9 B12 112.6(3)
B3 B8 B9 B12 -137.95(19)
B2 B8 B9 B12 -100.0(2)
B7 B8 B9 B12 -37.0(2)
C1 B4 B10 B5 39.52(19)
Cl3 B4 B10 B5 -106.9(3)
B9 B4 B10 B5 138.12(19)
B3 B4 B10 B5 100.4(2)
C1 B4 B10 Cl9 150.19(19)
Cl3 B4 B10 Cl9 3.8(4)
B9 B4 B10 Cl9 -111.2(2)
B5 B4 B10 Cl9 110.7(2)
B3 B4 B10 Cl9 -148.9(2)
C1 B4 B10 B12 -61.0(3)
Cl3 B4 B10 B12 152.6(2)
B9 B4 B10 B12 37.6(2)
B5 B4 B10 B12 -100.5(2)
B3 B4 B10 B12 -0.1(3)
C1 B4 B10 B11 2.5(3)
Cl3 B4 B10 B11 -143.9(2)
B9 B4 B10 B11 101.1(2)
B5 B4 B10 B11 -37.0(2)
B3 B4 B10 B11 63.4(3)
C1 B4 B10 B9 -98.6(2)
Cl3 B4 B10 B9 115.0(3)
B5 B4 B10 B9 -138.12(19)
B3 B4 B10 B9 -37.7(2)
C1 B5 B10 B4 -39.7(2)
Cl4 B5 B10 B4 105.7(3)
B11 B5 B10 B4 -138.4(2)
B6 B5 B10 B4 -101.0(2)
C1 B5 B10 Cl9 -151.89(19)
Cl4 B5 B10 Cl9 -6.5(3)
B11 B5 B10 Cl9 109.4(2)
B4 B5 B10 Cl9 -112.2(3)
B6 B5 B10 Cl9 146.83(19)
C1 B5 B10 B12 61.1(2)
Cl4 B5 B10 B12 -153.5(2)
B11 B5 B10 B12 -37.58(19)
B4 B5 B10 B12 100.8(2)
B6 B5 B10 B12 -0.2(3)
C1 B5 B10 B11 98.7(2)
Cl4 B5 B10 B11 -115.9(3)
B4 B5 B10 B11 138.4(2)
B6 B5 B10 B11 37.41(19)
C1 B5 B10 B9 -2.4(2)
Cl4 B5 B10 B9 143.0(2)
B11 B5 B10 B9 -101.1(2)
B4 B5 B10 B9 37.33(18)
B6 B5 B10 B9 -63.7(2)
Cl8 B9 B10 B4 -109.6(2)
B3 B9 B10 B4 38.3(2)
B12 B9 B10 B4 137.9(2)
B8 B9 B10 B4 101.0(2)
Cl8 B9 B10 B5 -147.3(2)
B4 B9 B10 B5 -37.69(19)
B3 B9 B10 B5 0.6(3)
B12 B9 B10 B5 100.2(2)
B8 B9 B10 B5 63.3(2)
Cl8 B9 B10 Cl9 1.9(3)
B4 B9 B10 Cl9 111.5(3)
B3 B9 B10 Cl9 149.9(2)
B12 B9 B10 Cl9 -110.5(2)
B8 B9 B10 Cl9 -147.5(2)
Cl8 B9 B10 B12 112.4(2)
B4 B9 B10 B12 -137.9(2)
B3 B9 B10 B12 -99.6(2)
B8 B9 B10 B12 -36.95(19)
Cl8 B9 B10 B11 149.6(2)
B4 B9 B10 B11 -100.7(2)
B3 B9 B10 B11 -62.4(3)
B12 B9 B10 B11 37.2(2)
B8 B9 B10 B11 0.2(3)
C1 B5 B11 Cl10 150.4(2)
Cl4 B5 B11 Cl10 5.0(3)
B10 B5 B11 Cl10 -110.8(2)
B4 B5 B11 Cl10 -148.0(2)
B6 B5 B11 Cl10 110.9(2)
C1 B5 B11 B6 39.50(17)
Cl4 B5 B11 B6 -105.9(2)
B10 B5 B11 B6 138.3(2)
B4 B5 B11 B6 101.1(2)
C1 B5 B11 B7 1.8(3)
Cl4 B5 B11 B7 -143.7(2)
B10 B5 B11 B7 100.6(2)
B4 B5 B11 B7 63.4(3)
B6 B5 B11 B7 -37.7(2)
C1 B5 B11 B10 -98.8(2)
Cl4 B5 B11 B10 115.8(2)
B4 B5 B11 B10 -37.2(2)
B6 B5 B11 B10 -138.3(2)
C1 B5 B11 B12 -61.4(2)
Cl4 B5 B11 B12 153.2(2)
B10 B5 B11 B12 37.45(19)
B4 B5 B11 B12 0.3(3)
B6 B5 B11 B12 -100.9(2)
C1 B6 B11 B5 -39.46(17)
Cl5 B6 B11 B5 108.1(2)
B7 B6 B11 B5 -137.8(2)
B2 B6 B11 B5 -100.2(2)
C1 B6 B11 Cl10 -150.0(2)
Cl5 B6 B11 Cl10 -2.4(3)
B7 B6 B11 Cl10 111.6(2)
B2 B6 B11 Cl10 149.3(2)
B5 B6 B11 Cl10 -110.5(2)
C1 B6 B11 B7 98.4(2)
Cl5 B6 B11 B7 -114.0(2)
B2 B6 B11 B7 37.6(2)
B5 B6 B11 B7 137.8(2)
C1 B6 B11 B10 -2.3(2)
Cl5 B6 B11 B10 145.3(2)
B7 B6 B11 B10 -100.7(2)
B2 B6 B11 B10 -63.0(2)
B5 B6 B11 B10 37.17(19)
C1 B6 B11 B12 61.0(2)
Cl5 B6 B11 B12 -151.42(19)
B7 B6 B11 B12 -37.40(19)
B2 B6 B11 B12 0.2(3)
B5 B6 B11 B12 100.4(2)
Cl6 B7 B11 B5 147.5(2)
B2 B7 B11 B5 0.4(3)
B6 B7 B11 B5 38.00(19)
B12 B7 B11 B5 -100.0(2)
B8 B7 B11 B5 -62.7(3)
Cl6 B7 B11 Cl10 -0.7(4)
B2 B7 B11 Cl10 -147.8(2)
B6 B7 B11 Cl10 -110.2(2)
B12 B7 B11 Cl10 111.9(2)
B8 B7 B11 Cl10 149.1(2)
Cl6 B7 B11 B6 109.5(3)
B2 B7 B11 B6 -37.6(2)
B12 B7 B11 B6 -138.0(2)
B8 B7 B11 B6 -100.7(2)
Cl6 B7 B11 B10 -149.4(2)
B2 B7 B11 B10 63.5(3)
B6 B7 B11 B10 101.1(2)
B12 B7 B11 B10 -36.86(19)
B8 B7 B11 B10 0.4(3)
Cl6 B7 B11 B12 -112.5(3)
B2 B7 B11 B12 100.3(3)
B6 B7 B11 B12 138.0(2)
B8 B7 B11 B12 37.23(19)
B4 B10 B11 B5 37.5(2)
Cl9 B10 B11 B5 -111.0(2)
B12 B10 B11 B5 137.9(2)
B9 B10 B11 B5 100.7(2)
B4 B10 B11 Cl10 147.5(2)
B5 B10 B11 Cl10 110.0(2)
Cl9 B10 B11 Cl10 -1.0(3)
B12 B10 B11 Cl10 -112.1(2)
B9 B10 B11 Cl10 -149.3(2)
B4 B10 B11 B6 -0.1(3)
B5 B10 B11 B6 -37.59(19)
Cl9 B10 B11 B6 -148.55(19)
B12 B10 B11 B6 100.3(2)
B9 B10 B11 B6 63.1(3)
B4 B10 B11 B7 -63.6(3)
B5 B10 B11 B7 -101.0(2)
Cl9 B10 B11 B7 148.0(2)
B12 B10 B11 B7 36.83(19)
B9 B10 B11 B7 -0.4(3)
B4 B10 B11 B12 -100.4(2)
B5 B10 B11 B12 -137.9(2)
Cl9 B10 B11 B12 111.2(2)
B9 B10 B11 B12 -37.21(19)
Cl6 B7 B12 Cl11 0.0(3)
B2 B7 B12 Cl11 148.6(2)
B6 B7 B12 Cl11 -148.0(2)
B11 B7 B12 Cl11 -110.7(2)
B8 B7 B12 Cl11 110.9(2)
Cl6 B7 B12 B10 147.7(2)
B2 B7 B12 B10 -63.7(3)
B6 B7 B12 B10 -0.3(3)
B11 B7 B12 B10 37.04(19)
B8 B7 B12 B10 -101.4(2)
Cl6 B7 B12 B8 -110.9(2)
B2 B7 B12 B8 37.7(2)
B6 B7 B12 B8 101.1(2)
B11 B7 B12 B8 138.4(2)
Cl6 B7 B12 B11 110.7(2)
B2 B7 B12 B11 -100.7(2)
B6 B7 B12 B11 -37.37(19)
B8 B7 B12 B11 -138.4(2)
Cl6 B7 B12 B9 -148.5(2)
B2 B7 B12 B9 0.1(3)
B6 B7 B12 B9 63.4(3)
B11 B7 B12 B9 100.8(2)
B8 B7 B12 B9 -37.62(19)
B4 B10 B12 Cl11 -148.0(2)
B5 B10 B12 Cl11 148.2(2)
Cl9 B10 B12 Cl11 1.2(3)
B11 B10 B12 Cl11 110.9(2)
B9 B10 B12 Cl11 -110.6(2)
B4 B10 B12 B7 64.1(3)
B5 B10 B12 B7 0.3(3)
Cl9 B10 B12 B7 -146.7(2)
B11 B10 B12 B7 -37.03(19)
B9 B10 B12 B7 101.5(2)
B4 B10 B12 B8 0.2(3)
B5 B10 B12 B8 -63.7(3)
Cl9 B10 B12 B8 149.3(2)
B11 B10 B12 B8 -101.0(2)
B9 B10 B12 B8 37.56(19)
B4 B10 B12 B11 101.2(2)
B5 B10 B12 B11 37.34(19)
Cl9 B10 B12 B11 -109.7(2)
B9 B10 B12 B11 138.6(2)
B4 B10 B12 B9 -37.4(2)
B5 B10 B12 B9 -101.2(2)
Cl9 B10 B12 B9 111.8(2)
B11 B10 B12 B9 -138.6(2)
Cl7 B8 B12 Cl11 -0.4(3)
B3 B8 B12 Cl11 147.8(2)
B2 B8 B12 Cl11 -148.6(2)
B7 B8 B12 Cl11 -111.0(2)
B9 B8 B12 Cl11 110.6(2)
Cl7 B8 B12 B7 110.6(2)
B3 B8 B12 B7 -101.2(2)
B2 B8 B12 B7 -37.6(2)
B9 B8 B12 B7 -138.4(2)
Cl7 B8 B12 B10 -148.4(2)
B3 B8 B12 B10 -0.2(3)
B2 B8 B12 B10 63.4(3)
B7 B8 B12 B10 101.0(2)
B9 B8 B12 B10 -37.38(19)
Cl7 B8 B12 B11 147.9(2)
B3 B8 B12 B11 -63.9(2)
B2 B8 B12 B11 -0.3(3)
B7 B8 B12 B11 37.3(2)
B9 B8 B12 B11 -101.1(2)
Cl7 B8 B12 B9 -111.0(2)
B3 B8 B12 B9 37.22(18)
B2 B8 B12 B9 100.8(2)
B7 B8 B12 B9 138.4(2)
B5 B11 B12 Cl11 -147.7(2)
Cl10 B11 B12 Cl11 -0.1(3)
B6 B11 B12 Cl11 148.4(2)
B7 B11 B12 Cl11 110.9(2)
B10 B11 B12 Cl11 -110.4(2)
B5 B11 B12 B7 101.4(2)
Cl10 B11 B12 B7 -111.0(2)
B6 B11 B12 B7 37.48(19)
B10 B11 B12 B7 138.7(2)
B5 B11 B12 B10 -37.35(19)
Cl10 B11 B12 B10 110.3(2)
B6 B11 B12 B10 -101.2(2)
B7 B11 B12 B10 -138.7(2)
B5 B11 B12 B8 64.0(2)
Cl10 B11 B12 B8 -148.4(2)
B6 B11 B12 B8 0.1(3)
B7 B11 B12 B8 -37.41(19)
B10 B11 B12 B8 101.3(2)
B5 B11 B12 B9 -0.2(3)
Cl10 B11 B12 B9 147.4(2)
B6 B11 B12 B9 -64.1(2)
B7 B11 B12 B9 -101.5(2)
B10 B11 B12 B9 37.19(19)
Cl8 B9 B12 Cl11 -0.7(3)
B4 B9 B12 Cl11 147.6(2)
B3 B9 B12 Cl11 -148.2(2)
B10 B9 B12 Cl11 110.5(2)
B8 B9 B12 Cl11 -111.1(2)
Cl8 B9 B12 B7 148.0(2)
B4 B9 B12 B7 -63.7(3)
B3 B9 B12 B7 0.5(3)
B10 B9 B12 B7 -100.9(2)
B8 B9 B12 B7 37.54(19)
Cl8 B9 B12 B10 -111.1(2)
B4 B9 B12 B10 37.2(2)
B3 B9 B12 B10 101.4(2)
B8 B9 B12 B10 138.4(2)
Cl8 B9 B12 B8 110.4(2)
B4 B9 B12 B8 -101.2(2)
B3 B9 B12 B8 -37.04(18)
B10 B9 B12 B8 -138.4(2)
Cl8 B9 B12 B11 -148.32(19)
B4 B9 B12 B11 0.0(3)
B3 B9 B12 B11 64.2(2)
B10 B9 B12 B11 -37.17(19)
B8 B9 B12 B11 101.2(2)
C9' C1' C2' C3' -131.4(3)
C15' C1' C2' C3' 45.3(3)
C9' C1' C2' C7' 44.5(4)
C15' C1' C2' C7' -138.8(3)
C7' C2' C3' F1' -177.8(2)
C1' C2' C3' F1' -1.6(4)
C7' C2' C3' C4' -0.6(4)
C1' C2' C3' C4' 175.6(2)
F1' C3' C4' F2' -1.1(3)
C2' C3' C4' F2' -178.3(2)
F1' C3' C4' C5' 178.7(2)
C2' C3' C4' C5' 1.5(4)
F2' C4' C5' C6' 179.1(2)
C3' C4' C5' C6' -0.7(4)
F2' C4' C5' C8' -0.9(4)
C3' C4' C5' C8' 179.3(3)
C4' C5' C6' F3' -179.9(2)
C8' C5' C6' F3' 0.1(4)
C4' C5' C6' C7' -0.9(4)
C8' C5' C6' C7' 179.1(3)
F3' C6' C7' F4' -1.9(4)
C5' C6' C7' F4' 179.1(2)
F3' C6' C7' C2' -179.3(2)
C5' C6' C7' C2' 1.7(4)
C3' C2' C7' F4' -178.3(2)
C1' C2' C7' F4' 5.6(4)
C3' C2' C7' C6' -0.9(4)
C1' C2' C7' C6' -177.0(2)
C15' C1' C9' C10' -148.7(3)
C2' C1' C9' C10' 28.0(4)
C15' C1' C9' C14' 29.1(4)
C2' C1' C9' C14' -154.2(3)
C14' C9' C10' C11' -3.6(4)
C1' C9' C10' C11' 174.3(2)
C9' C10' C11' C12' 1.3(4)
C10' C11' C12' F5' -178.6(2)
C10' C11' C12' C13' 1.7(4)
F5' C12' C13' C14' 177.9(2)
C11' C12' C13' C14' -2.4(5)
C12' C13' C14' C9' 0.0(5)
C10' C9' C14' C13' 2.8(4)
C1' C9' C14' C13' -175.0(3)
C9' C1' C15' C16' 29.4(4)
C2' C1' C15' C16' -147.3(3)
C9' C1' C15' C20' -151.7(3)
C2' C1' C15' C20' 31.7(4)
C20' C15' C16' C17' 0.9(4)
C1' C15' C16' C17' 179.8(3)
C15' C16' C17' C18' 0.6(4)
C16' C17' C18' F6' 176.5(3)
C16' C17' C18' C19' -0.8(5)
F6' C18' C19' C20' -178.0(3)
C17' C18' C19' C20' -0.6(5)
C18' C19' C20' F6D 169.0(4)
C18' C19' C20' C15' 2.1(4)
C16' C15' C20' F6D -167.8(5)
C1' C15' C20' F6D 13.3(6)
C16' C15' C20' C19' -2.3(4)
C1' C15' C20' C19' 178.8(3)
